data_4135644
loop_
_publ_author_name
'Bourges, C.'
'Bouyrie, Y.'
'Supka, A.R.'
'Al Rahal Al Orabi, R.'
'Lemoine, P.'
'Lebedev, O.I.'
'Ohta, M.'
'Suekuni, K.'
'Nassif, V.'
'Hardy, V.'
'Daou, R.'
'Miyazaki, Y.'
'Fornari, M.'
'Guilmeau, E.'

_publ_section_title
;
 'High-performance thermoelectric bulk colusite by process controlled
 structural disordering'
;
_journal_issue 6
_journal_name_full 'Journal of the American Chemical Society'
_journal_page_first 2186
_journal_page_last 2195
_journal_paper_doi 10.1021/jacs.7b11224
_journal_volume 140
_journal_year 2018
_chemical_formula_structural Cu26V2Sn6S32
_chemical_formula_sum 'Cu26 S32 Sn6 V2'
_chemical_formula_weight 3492.45
_space_group_IT_number 218
_space_group_name_Hall 'P -4n 2 3'
_space_group_name_H-M_alt 'P -4 3 n'
_symmetry_cell_setting cubic
_symmetry_space_group_name_Hall 'P -4n 2 3'
_symmetry_space_group_name_H-M 'P -4 3 n'
_cell_angle_alpha 90.0000
_cell_angle_beta 90.0000
_cell_angle_gamma 90.0000
_cell_formula_units_Z 1
_cell_length_a 10.77006(18)
_cell_length_b 10.77006(18)
_cell_length_c 10.77006(18)
_cell_measurement_temperature 293(2)
_cell_volume 1249.26(4)
_computing_structure_refinement FULLPROF
_diffrn_ambient_temperature 293(2)
_diffrn_detector 'see experimental section'
_diffrn_detector_area_resol_mean 'see experimental section'
_diffrn_detector_type 'see experimental section'
_diffrn_measurement_device_type 'see experimental section'
_diffrn_measurement_method 'see experimental section'
_diffrn_radiation_monochromator 'see experimental section'
_diffrn_radiation_type 'Constant Wavelength Neutron Diffraction'
_diffrn_radiation_wavelength 1.28850
_diffrn_source 'nuclear reactor'
_pd_meas_2theta_range_inc 0.100078
_pd_meas_2theta_range_max 128.67000
_pd_meas_2theta_range_min 0.77000
_pd_meas_number_of_points 1280
_pd_meas_scan_method 'see experimental section'
_pd_proc_2theta_range_inc 0.100078
_pd_proc_2theta_range_max 129.1043
_pd_proc_2theta_range_min 1.2043
_pd_proc_ls_prof_R_factor 1.8737
_pd_proc_ls_prof_wR_expected 0.2910
_pd_proc_ls_prof_wR_factor 2.3398
_pd_proc_wavelength 1.288502
_refine_ls_number_parameters 30
_refine_ls_number_reflns 380
_refine_ls_number_restraints 0
_refine_ls_R_I_factor 3.6458
_cod_data_source_file Cu26V2Sn6S32_L.cif
_cod_data_source_block Cu26V2Sn6S32
_cod_depositor_comments
;
The following automatic conversions were performed:

data item '_symmetry_cell_setting' value 'Cubic' was changed to
'cubic' in accordance with the built-in table derived from the CIF
Core dictionary named 'cif_core.dic' version 2.4.5 last updated on
2014-11-21.

Automatic conversion script
Id: cif_fix_values 8738 2021-04-28 16:35:53Z antanas 
;
_cod_database_code 4135644
_pd_proc_ls_prof_cr_factor 17.6010
_pd_proc_ls_prof_cwr_factor 10.2255
_pd_proc_ls_prof_cwr_expected 1.2718
_pd_proc_ls_prof_chi2 64.6459
_pd_proc_ls_prof_echi2 65.9509

loop_
_symmetry_equiv_pos_as_xyz
x,y,z
x,-y,-z
-x,y,-z
-x,-y,z
y,z,x
-y,-z,x
y,-z,-x
-y,z,-x
z,x,y
-z,x,-y
-z,-x,y
z,-x,-y
y+1/2,x+1/2,z+1/2
-y+1/2,x+1/2,-z+1/2
y+1/2,-x+1/2,-z+1/2
-y+1/2,-x+1/2,z+1/2
z+1/2,y+1/2,x+1/2
-z+1/2,-y+1/2,x+1/2
-z+1/2,y+1/2,-x+1/2
z+1/2,-y+1/2,-x+1/2
x+1/2,z+1/2,y+1/2
x+1/2,-z+1/2,-y+1/2
-x+1/2,-z+1/2,y+1/2
-x+1/2,z+1/2,-y+1/2

loop_
_atom_site_label
_atom_site_fract_x
_atom_site_fract_y
_atom_site_fract_z
_atom_site_U_iso_or_equiv
_atom_site_occupancy
_atom_site_adp_type
_atom_site_type_symbol
V2a 0.00000 0.00000 0.00000 0.01267 1.00000 Uiso V
Sn6c 0.25000 0.50000 0.00000 0.0188(10) 1.00004 Uiso Sn
Cu6d 0.25000 0.00000 0.50000 0.0155(17) 1.00004 Uiso Cu
Cu8e 0.2544(6) 0.2544(6) 0.2544(6) 0.0159(20) 1.00003 Uiso Cu
Cu12f 0.2541(5) 0.00000 0.00000 0.0144(12) 1.00004 Uiso Cu
S8e 0.1281(10) 0.1281(10) 0.1281(10) 0.003(5) 1.00003 Uiso S
S24i 0.3797(5) 0.3661(6) 0.1258(10) 0.015(2) 1.00004 Uiso S
